data_4313872
loop_
_publ_author_name
'John F. Berry'
'F. Albert Cotton'
'Tongbu Lu'
'Carlos A. Murillo'

_publ_section_title
;
 Increasing Solubility and Stability of Linear Tricobalt(II) Chains with
 depa (Diethyldipyridylamide) Ligands
;
_journal_name_full 'Inorganic Chemistry'
_journal_page_first 4425
_journal_page_last 4430
_journal_paper_doi 10.1021/ic034149y
_journal_volume 42
_journal_year 2003
_chemical_formula_moiety Co3(depa)4Cl2.acetone
_chemical_formula_sum 'C59 H70 Cl2 Co3 N12 O'
_chemical_formula_weight 1210.96
_chemical_melting_point ?
_chemical_name_common Co3(depa)4Cl2.acetone
_chemical_name_systematic
; 
 ? 
;
_space_group_IT_number 118
_symmetry_cell_setting tetragonal
_symmetry_space_group_name_Hall 'P -4 -2n'
_symmetry_space_group_name_H-M 'P -4 n 2'
_atom_sites_solution_hydrogens geom
_atom_sites_solution_primary direct
_atom_sites_solution_secondary difmap
_audit_creation_method SHELXL-97
_cell_angle_alpha 90.00
_cell_angle_beta 90.00
_cell_angle_gamma 90.00
_cell_formula_units_Z 4
_cell_length_a 18.9312(11)
_cell_length_b 18.9312(11)
_cell_length_c 16.0450(13)
_cell_measurement_reflns_used 7284
_cell_measurement_temperature 213(2)
_cell_measurement_theta_max 24.315
_cell_measurement_theta_min 2.405
_cell_volume 5750.4(7)
_computing_cell_refinement 'SAINT V.6.22'
_computing_data_collection 'SMART V.5.618'
_computing_data_reduction 'SAINT V.6.22'
_computing_molecular_graphics 'SHELXTL (Siemens, 1996)'
_computing_publication_material CIFTAB
_computing_structure_refinement 'SHELXL-97 (Sheldrick, 1997)'
_computing_structure_solution 'SHELXS-97 (Sheldrick, 1990)'
_diffrn_ambient_temperature 213(2)
_diffrn_detector_area_resol_mean 8.33
_diffrn_measured_fraction_theta_full 0.902
_diffrn_measured_fraction_theta_max 0.902
_diffrn_measurement_device_type 'Brucker SMART 1000'
_diffrn_measurement_method 'omega sacns'
_diffrn_radiation_monochromator graphite
_diffrn_radiation_source 'normal-focus sealed tube'
_diffrn_radiation_type MoK\a
_diffrn_radiation_wavelength 0.71073
_diffrn_reflns_av_R_equivalents 0.1088
_diffrn_reflns_av_sigmaI/netI 0.1322
_diffrn_reflns_limit_h_max 22
_diffrn_reflns_limit_h_min -22
_diffrn_reflns_limit_k_max 10
_diffrn_reflns_limit_k_min -22
_diffrn_reflns_limit_l_max 19
_diffrn_reflns_limit_l_min -19
_diffrn_reflns_number 20567
_diffrn_reflns_theta_full 25.02
_diffrn_reflns_theta_max 25.02
_diffrn_reflns_theta_min 1.66
_exptl_absorpt_coefficient_mu 1.000
_exptl_absorpt_correction_T_max 0.8645
_exptl_absorpt_correction_T_min 0.6788
_exptl_absorpt_correction_type multi-scan
_exptl_absorpt_process_details 'SADABS V2.03'
_exptl_crystal_colour 'dark brown'
_exptl_crystal_density_diffrn 1.399
_exptl_crystal_density_meas ?
_exptl_crystal_density_method 'not measured'
_exptl_crystal_description needle
_exptl_crystal_F_000 2524
_exptl_crystal_size_max 0.42
_exptl_crystal_size_mid 0.19
_exptl_crystal_size_min 0.15
_refine_diff_density_max 0.734
_refine_diff_density_min -0.311
_refine_diff_density_rms 0.080
_refine_ls_abs_structure_details 'Flack H D (1983), Acta Cryst. A39, 876-881'
_refine_ls_abs_structure_Flack 0.02(3)
_refine_ls_extinction_method none
_refine_ls_goodness_of_fit_ref 1.018
_refine_ls_hydrogen_treatment mixed
_refine_ls_matrix_type full
_refine_ls_number_parameters 331
_refine_ls_number_reflns 4574
_refine_ls_number_restraints 9
_refine_ls_restrained_S_all 1.017
_refine_ls_R_factor_all 0.0976
_refine_ls_R_factor_gt 0.0605
_refine_ls_shift/su_max 0.001
_refine_ls_shift/su_mean 0.000
_refine_ls_structure_factor_coef Fsqd
_refine_ls_weighting_details 'calc w=1/[\s^2^(Fo^2^)+(0.0326P)^2^+0.0000P] where P=(Fo^2^+2Fc^2^)/3'
_refine_ls_weighting_scheme calc
_refine_ls_wR_factor_gt 0.1341
_refine_ls_wR_factor_ref 0.1449
_reflns_number_gt 2902
_reflns_number_total 4574
_reflns_threshold_expression >2sigma(I)
_cod_data_source_file ic034149ysi20030212_102325_5.cif
_cod_data_source_block Co3(depa)4Cl2.acetone
_cod_depositor_comments
;
The following automatic conversions were performed:
'_symmetry_cell_setting' value 'Tetragonal' changed to 'tetragonal'
according to '/home/adriana/struct/CIF-dictionaries/cif_core.dic'
dictionary named 'cif_core.dic' version 2.4.1 from 2010-06-29.

Automatic conversion script
Id: cif_fix_enum 1555 2011-01-17 13:19:09Z saulius 

The following automatic conversions were performed:

'_chemical_melting_point' value 'not measured' was changed to '?' -
the value is undefined or not given.

Automatic conversion script
Id: cif_fix_values 1569 2011-02-09 13:29:24Z adriana 

The following automatic conversions were performed:

'_exptl_crystal_density_meas' value 'not measured' was changed to '?'
- the value is perceived as not measured.

Automatic conversion script
Id: cif_fix_values 3008 2015-01-20 13:52:24Z robertas 
;
_cod_database_code 4313872

loop_
_symmetry_equiv_pos_as_xyz
'x, y, z'
'-x, -y, z'
'y, -x, -z'
'-y, x, -z'
'x+1/2, -y+1/2, z+1/2'
'-x+1/2, y+1/2, z+1/2'
'y+1/2, x+1/2, -z+1/2'
'-y+1/2, -x+1/2, -z+1/2'

loop_
_atom_site_label
_atom_site_type_symbol
_atom_site_fract_x
_atom_site_fract_y
_atom_site_fract_z
_atom_site_U_iso_or_equiv
_atom_site_adp_type
_atom_site_occupancy
_atom_site_symmetry_multiplicity
_atom_site_calc_flag
_atom_site_refinement_flags
_atom_site_disorder_assembly
_atom_site_disorder_group
Co1 Co 0.67934(5) 0.76309(6) 0.38850(7) 0.0431(3) Uani 1 1 d . . .
Co2 Co 0.70707(5) 0.79293(5) 0.2500 0.0354(3) Uani 1 2 d S . .
Cl1 Cl 0.65104(12) 0.73237(12) 0.53135(12) 0.0574(5) Uani 1 1 d . . .
N1 N 0.7206(3) 0.6684(3) 0.3597(4) 0.0407(15) Uani 1 1 d . A .
N2 N 0.7779(3) 0.7221(3) 0.2500 0.042(2) Uani 1 2 d S A .
N3 N 0.6443(3) 0.8639(3) 0.3933(4) 0.0494(15) Uani 1 1 d . B .
N4 N 0.6360(3) 0.8640(3) 0.2500 0.044(2) Uani 1 2 d S B .
N5 N 0.7781(3) 0.7981(3) 0.4116(4) 0.0436(15) Uani 1 1 d . . .
N6 N 0.7747(3) 0.8594(4) 0.2887(4) 0.0415(14) Uani 1 1 d . . .
N7 N 0.5868(4) 0.7320(4) 0.3406(4) 0.0513(17) Uani 1 1 d . . .
C1 C 0.7023(4) 0.6090(5) 0.4010(5) 0.054(2) Uani 1 1 d . . .
H1A H 0.6694 0.6130 0.4446 0.064 Uiso 1 1 calc R . .
C2 C 0.7287(5) 0.5438(5) 0.3836(5) 0.063(2) Uani 1 1 d . A .
H2A H 0.7146 0.5049 0.4159 0.075 Uiso 1 1 calc R . .
C3 C 0.7751(6) 0.5343(5) 0.3201(6) 0.066(3) Uani 1 1 d D . .
C4 C 0.7937(5) 0.5970(4) 0.2740(5) 0.054(2) Uani 1 1 d . A .
H4A H 0.8256 0.5933 0.2293 0.064 Uiso 1 1 calc R . .
C5 C 0.7664(4) 0.6614(4) 0.2933(4) 0.0384(17) Uani 1 1 d . . .
C6 C 0.8033(8) 0.4629(8) 0.2952(10) 0.069(4) Uiso 0.734(18) 1 d PD A 1
H6A H 0.7700 0.4260 0.3124 0.082 Uiso 0.734(18) 1 calc PR A 1
H6B H 0.8085 0.4607 0.2345 0.082 Uiso 0.734(18) 1 calc PR A 1
C7 C 0.8738(10) 0.4506(15) 0.3361(14) 0.148(9) Uiso 0.734(18) 1 d PD A 1
H7A H 0.8914 0.4043 0.3207 0.221 Uiso 0.734(18) 1 calc PR A 1
H7B H 0.8685 0.4531 0.3961 0.221 Uiso 0.734(18) 1 calc PR A 1
H7C H 0.9069 0.4865 0.3178 0.221 Uiso 0.734(18) 1 calc PR A 1
C6' C 0.826(2) 0.4764(19) 0.320(3) 0.069(4) Uiso 0.266(18) 1 d PD A 2
H6'A H 0.7997 0.4360 0.3420 0.082 Uiso 0.266(18) 1 calc PR A 2
H6'B H 0.8599 0.4891 0.3641 0.082 Uiso 0.266(18) 1 calc PR A 2
C7' C 0.871(3) 0.446(3) 0.253(3) 0.148(9) Uiso 0.266(18) 1 d PD A 2
H7'A H 0.8818 0.3971 0.2660 0.221 Uiso 0.266(18) 1 calc PR A 2
H7'B H 0.9144 0.4727 0.2484 0.221 Uiso 0.266(18) 1 calc PR A 2
H7'C H 0.8455 0.4481 0.2004 0.221 Uiso 0.266(18) 1 calc PR A 2
C11 C 0.6408(5) 0.8980(5) 0.4664(6) 0.066(3) Uani 1 1 d . . .
H11A H 0.6533 0.8737 0.5153 0.079 Uiso 1 1 calc R . .
C12 C 0.6194(6) 0.9679(6) 0.4723(6) 0.077(3) Uani 1 1 d . B .
H12A H 0.6197 0.9909 0.5242 0.093 Uiso 1 1 calc R . .
C13 C 0.5971(6) 1.0043(5) 0.4000(6) 0.074(3) Uani 1 1 d . . .
C14 C 0.6011(5) 0.9705(5) 0.3281(6) 0.069(3) Uani 1 1 d . B .
H14A H 0.5884 0.9946 0.2791 0.082 Uiso 1 1 calc R . .
C15 C 0.6238(4) 0.8990(4) 0.3218(5) 0.0434(18) Uani 1 1 d . . .
C16 C 0.5898(11) 1.0859(10) 0.3986(9) 0.069(3) Uiso 0.587(17) 1 d PD B 1
H16A H 0.6291 1.1058 0.3666 0.083 Uiso 0.587(17) 1 calc PR B 1
H16B H 0.5459 1.0983 0.3697 0.083 Uiso 0.587(17) 1 calc PR B 1
C17 C 0.5891(14) 1.1189(13) 0.4841(11) 0.120(7) Uiso 0.587(17) 1 d PD B 1
H17A H 0.5829 1.1696 0.4789 0.180 Uiso 0.587(17) 1 calc PR B 1
H17B H 0.6335 1.1091 0.5120 0.180 Uiso 0.587(17) 1 calc PR B 1
H17C H 0.5505 1.0993 0.5164 0.180 Uiso 0.587(17) 1 calc PR B 1
C16' C 0.5666(14) 1.0752(14) 0.4171(17) 0.069(3) Uiso 0.413(17) 1 d PD B 2
H16C H 0.5472 1.0796 0.4735 0.083 Uiso 0.413(17) 1 calc PR B 2
H16D H 0.5317 1.0899 0.3755 0.083 Uiso 0.413(17) 1 calc PR B 2
C17' C 0.6369(15) 1.112(2) 0.407(2) 0.120(7) Uiso 0.413(17) 1 d PD B 2
H17D H 0.6309 1.1622 0.4147 0.180 Uiso 0.413(17) 1 calc PR B 2
H17E H 0.6553 1.1027 0.3515 0.180 Uiso 0.413(17) 1 calc PR B 2
H17F H 0.6699 1.0939 0.4481 0.180 Uiso 0.413(17) 1 calc PR B 2
C21 C 0.8147(5) 0.7729(4) 0.4778(5) 0.055(2) Uani 1 1 d . . .
H21A H 0.7917 0.7415 0.5142 0.066 Uiso 1 1 calc R . .
C22 C 0.8839(5) 0.7908(5) 0.4945(5) 0.062(2) Uani 1 1 d . . .
H22A H 0.9073 0.7707 0.5404 0.074 Uiso 1 1 calc R . .
C23 C 0.9191(5) 0.8386(5) 0.4434(5) 0.065(2) Uani 1 1 d . D .
C24 C 0.8807(4) 0.8653(5) 0.3744(4) 0.051(2) Uani 1 1 d . . .
H24A H 0.9027 0.8973 0.3380 0.061 Uiso 1 1 calc R . .
C25 C 0.8095(4) 0.8448(4) 0.3588(4) 0.0420(18) Uani 1 1 d . . .
C26 C 0.5818(4) 0.7146(4) 0.2583(5) 0.0444(18) Uani 1 1 d . . .
C27 C 0.5146(5) 0.6907(6) 0.2238(6) 0.070(3) Uani 1 1 d . . .
H27A H 0.5107 0.6778 0.1674 0.084 Uiso 1 1 calc R . .
C28 C 0.4567(5) 0.6874(7) 0.2765(6) 0.083(3) Uani 1 1 d . . .
C29 C 0.4653(5) 0.7075(6) 0.3616(6) 0.078(3) Uani 1 1 d . . .
H29A H 0.4268 0.7050 0.3984 0.094 Uiso 1 1 calc R . .
C30 C 0.5279(4) 0.7298(5) 0.3888(6) 0.057(2) Uani 1 1 d . . .
H30A H 0.5315 0.7448 0.4444 0.069 Uiso 1 1 calc R . .
C31 C 0.9920(6) 0.8565(6) 0.4592(7) 0.094(4) Uani 1 1 d D . .
H31A H 0.9962 0.9010 0.4901 0.112 Uiso 1 1 calc R C 1
H31B H 1.0193 0.8597 0.4075 0.112 Uiso 1 1 calc R C 1
C32 C 1.014(3) 0.7939(17) 0.512(3) 0.121(7) Uiso 0.299(19) 1 d PD D 1
H32A H 0.9986 0.8008 0.5686 0.181 Uiso 0.299(19) 1 calc PR D 1
H32B H 1.0652 0.7895 0.5103 0.181 Uiso 0.299(19) 1 calc PR D 1
H32C H 0.9929 0.7513 0.4893 0.181 Uiso 0.299(19) 1 calc PR D 1
C32' C 1.0421(10) 0.7992(10) 0.4326(13) 0.121(7) Uiso 0.701(19) 1 d PD D 2
H32D H 1.0498 0.8021 0.3729 0.181 Uiso 0.701(19) 1 calc PR D 2
H32E H 1.0220 0.7534 0.4462 0.181 Uiso 0.701(19) 1 calc PR D 2
H32F H 1.0867 0.8049 0.4614 0.181 Uiso 0.701(19) 1 calc PR D 2
C33 C 0.3854(6) 0.6627(9) 0.2410(8) 0.123(6) Uani 1 1 d . . .
H33A H 0.3938 0.6451 0.1844 0.147 Uiso 1 1 calc R . .
H33B H 0.3694 0.6224 0.2745 0.147 Uiso 1 1 calc R . .
C34 C 0.3283(8) 0.7128(10) 0.2370(10) 0.137(6) Uani 1 1 d . . .
H34A H 0.2865 0.6899 0.2149 0.206 Uiso 1 1 calc R . .
H34B H 0.3415 0.7518 0.2010 0.206 Uiso 1 1 calc R . .
H34C H 0.3183 0.7306 0.2925 0.206 Uiso 1 1 calc R . .
C2S C 0.9821(9) 0.9473(9) 0.1876(9) 0.139(5) Uiso 1 1 d D . .
H2SA H 0.9680 0.9060 0.2193 0.209 Uiso 1 1 calc R . .
H2SB H 1.0223 0.9356 0.1529 0.209 Uiso 1 1 calc R . .
H2SC H 0.9431 0.9625 0.1527 0.209 Uiso 1 1 calc R . .
C1S C 1.0000 1.0000 0.2406(10) 0.115(6) Uiso 1 2 d SD . .
O1S O 1.0000 1.0000 0.3184(10) 0.259 Uiso 1 2 d SD . .

loop_
_atom_site_aniso_label
_atom_site_aniso_U_11
_atom_site_aniso_U_22
_atom_site_aniso_U_33
_atom_site_aniso_U_23
_atom_site_aniso_U_13
_atom_site_aniso_U_12
Co1 0.0379(6) 0.0446(6) 0.0468(5) -0.0006(5) 0.0024(5) 0.0004(4)
Co2 0.0348(4) 0.0348(4) 0.0366(7) 0.0008(4) 0.0008(4) -0.0003(5)
Cl1 0.0554(14) 0.0708(15) 0.0460(10) 0.0042(10) 0.0084(9) 0.0017(10)
N1 0.031(3) 0.051(4) 0.040(3) 0.003(3) 0.001(2) 0.003(3)
N2 0.039(3) 0.039(3) 0.048(5) 0.008(3) 0.008(3) 0.000(4)
N3 0.052(4) 0.055(4) 0.042(4) -0.003(3) 0.003(3) 0.006(3)
N4 0.045(3) 0.045(3) 0.042(5) 0.002(3) 0.002(3) 0.003(4)
N5 0.048(4) 0.045(4) 0.038(3) 0.000(3) 0.000(3) -0.002(3)
N6 0.035(4) 0.044(4) 0.046(3) 0.008(3) -0.001(3) -0.005(3)
N7 0.044(4) 0.053(4) 0.057(4) 0.011(3) 0.005(3) 0.001(3)
C1 0.047(5) 0.063(6) 0.051(5) 0.014(4) 0.006(4) -0.015(4)
C2 0.078(7) 0.052(6) 0.058(5) 0.019(4) 0.014(5) -0.002(5)
C3 0.087(8) 0.041(5) 0.071(6) 0.006(4) 0.009(5) 0.002(5)
C4 0.072(6) 0.037(5) 0.053(5) 0.005(3) 0.022(4) -0.001(4)
C5 0.049(5) 0.028(4) 0.038(4) 0.010(3) -0.003(3) -0.002(3)
C11 0.072(6) 0.077(7) 0.049(5) -0.013(4) -0.009(4) 0.003(5)
C12 0.097(8) 0.070(7) 0.066(6) -0.024(5) 0.001(6) 0.020(6)
C13 0.090(7) 0.071(7) 0.061(6) -0.010(5) 0.001(5) 0.029(5)
C14 0.077(7) 0.045(6) 0.084(6) -0.009(5) -0.014(5) 0.013(5)
C15 0.037(4) 0.045(5) 0.049(4) -0.002(3) 0.004(3) 0.003(3)
C21 0.057(5) 0.052(6) 0.055(5) 0.001(4) -0.006(4) 0.002(4)
C22 0.059(6) 0.072(6) 0.054(5) 0.008(4) -0.017(4) -0.010(4)
C23 0.057(6) 0.076(7) 0.063(5) -0.003(5) -0.015(5) -0.020(5)
C24 0.057(5) 0.060(6) 0.035(4) 0.004(4) -0.002(3) -0.021(4)
C25 0.036(4) 0.054(5) 0.036(4) -0.003(3) 0.000(3) -0.006(3)
C26 0.043(4) 0.043(4) 0.047(4) 0.007(4) -0.006(4) -0.007(3)
C27 0.048(6) 0.092(8) 0.068(6) 0.003(5) 0.002(4) -0.032(5)
C28 0.048(6) 0.126(10) 0.074(7) 0.009(6) 0.004(5) -0.028(6)
C29 0.053(6) 0.120(10) 0.061(6) 0.019(5) 0.017(4) -0.014(6)
C30 0.053(5) 0.070(6) 0.049(4) 0.006(4) 0.020(4) 0.000(4)
C31 0.091(9) 0.112(10) 0.077(7) -0.004(7) -0.034(7) -0.013(7)
C33 0.061(8) 0.227(17) 0.081(8) 0.003(9) 0.000(6) -0.068(9)
C34 0.100(12) 0.174(16) 0.138(14) 0.008(11) -0.001(11) 0.018(11)

loop_
_atom_type_symbol
_atom_type_description
_atom_type_scat_dispersion_real
_atom_type_scat_dispersion_imag
_atom_type_scat_source
C C 0.0033 0.0016 'International Tables Vol C Tables 4.2.6.8 and 6.1.1.4'
H H 0.0000 0.0000 'International Tables Vol C Tables 4.2.6.8 and 6.1.1.4'
N N 0.0061 0.0033 'International Tables Vol C Tables 4.2.6.8 and 6.1.1.4'
Cl Cl 0.1484 0.1585 'International Tables Vol C Tables 4.2.6.8 and 6.1.1.4'
Co Co 0.3494 0.9721 'International Tables Vol C Tables 4.2.6.8 and 6.1.1.4'
O O 0.0106 0.0060 'International Tables Vol C Tables 4.2.6.8 and 6.1.1.4'

loop_
_geom_angle_atom_site_label_1
_geom_angle_atom_site_label_2
_geom_angle_atom_site_label_3
_geom_angle
_geom_angle_site_symmetry_1
_geom_angle_site_symmetry_3
_geom_angle_publ_flag
N7 Co1 N1 89.4(3) . . ?
N7 Co1 N5 168.0(3) . . ?
N1 Co1 N5 88.6(2) . . ?
N7 Co1 N3 90.3(3) . . ?
N1 Co1 N3 168.1(2) . . ?
N5 Co1 N3 89.2(3) . . ?
N7 Co1 Co2 84.43(19) . . ?
N1 Co1 Co2 84.85(17) . . ?
N5 Co1 Co2 83.58(17) . . ?
N3 Co1 Co2 83.23(18) . . ?
N7 Co1 Cl1 95.7(2) . . ?
N1 Co1 Cl1 95.12(18) . . ?
N5 Co1 Cl1 96.29(18) . . ?
N3 Co1 Cl1 96.79(18) . . ?
Co2 Co1 Cl1 179.87(8) . . ?
N2 Co2 N6 89.5(2) . . ?
N2 Co2 N6 89.5(2) . 8_665 ?
N6 Co2 N6 179.1(4) . 8_665 ?
N2 Co2 N4 180.000(1) . . ?
N6 Co2 N4 90.5(2) . . ?
N6 Co2 N4 90.5(2) 8_665 . ?
N2 Co2 Co1 89.31(4) . 8_665 ?
N6 Co2 Co1 89.96(17) . 8_665 ?
N6 Co2 Co1 90.03(17) 8_665 8_665 ?
N4 Co2 Co1 90.69(4) . 8_665 ?
N2 Co2 Co1 89.31(4) . . ?
N6 Co2 Co1 90.03(17) . . ?
N6 Co2 Co1 89.96(17) 8_665 . ?
N4 Co2 Co1 90.69(4) . . ?
Co1 Co2 Co1 178.62(8) 8_665 . ?
C1 N1 C5 117.5(7) . . ?
C1 N1 Co1 122.0(5) . . ?
C5 N1 Co1 120.4(5) . . ?
C5 N2 C5 122.1(9) . 8_665 ?
C5 N2 Co2 118.9(4) . . ?
C5 N2 Co2 118.9(4) 8_665 . ?
C11 N3 C15 118.8(7) . . ?
C11 N3 Co1 120.2(6) . . ?
C15 N3 Co1 121.0(5) . . ?
C15 N4 C15 124.2(9) 8_665 . ?
C15 N4 Co2 117.9(5) 8_665 . ?
C15 N4 Co2 117.9(5) . . ?
C21 N5 C25 119.6(7) . . ?
C21 N5 Co1 120.1(5) . . ?
C25 N5 Co1 120.2(5) . . ?
C25 N6 C26 124.5(6) . 8_665 ?
C25 N6 Co2 118.1(5) . . ?
C26 N6 Co2 117.4(5) 8_665 . ?
C30 N7 C26 119.2(7) . . ?
C30 N7 Co1 120.6(6) . . ?
C26 N7 Co1 120.2(5) . . ?
N1 C1 C2 124.1(8) . . ?
C3 C2 C1 120.8(8) . . ?
C2 C3 C4 115.8(8) . . ?
C2 C3 C6' 121.8(17) . . ?
C4 C3 C6' 117.1(19) . . ?
C2 C3 C6 123.1(9) . . ?
C4 C3 C6 121.0(10) . . ?
C6' C3 C6 25.0(18) . . ?
C5 C4 C3 121.8(8) . . ?
N2 C5 C4 125.4(7) . . ?
N2 C5 N1 114.5(7) . . ?
C4 C5 N1 120.0(6) . . ?
C7 C6 C3 109.7(16) . . ?
C3 C6' C7' 132(4) . . ?
C6' C7' C7' 135(5) . 7_545 ?
N3 C11 C12 122.2(9) . . ?
C11 C12 C13 119.8(8) . . ?
C14 C13 C12 117.5(9) . . ?
C14 C13 C16' 128.3(13) . . ?
C12 C13 C16' 113.9(13) . . ?
C14 C13 C16 118.3(10) . . ?
C12 C13 C16 121.7(9) . . ?
C16' C13 C16 21.4(10) . . ?
C13 C14 C15 122.6(9) . . ?
N4 C15 N3 115.1(7) . . ?
N4 C15 C14 125.4(7) . . ?
N3 C15 C14 119.0(7) . . ?
C17 C16 C13 113.6(16) . . ?
C13 C16' C17' 93(2) . . ?
N5 C21 C22 123.5(8) . . ?
C21 C22 C23 120.0(8) . . ?
C22 C23 C24 116.5(7) . . ?
C22 C23 C31 120.5(9) . . ?
C24 C23 C31 123.0(8) . . ?
C23 C24 C25 121.7(7) . . ?
N6 C25 N5 116.4(6) . . ?
N6 C25 C24 124.0(6) . . ?
N5 C25 C24 118.7(7) . . ?
N6 C26 N7 116.5(7) 8_665 . ?
N6 C26 C27 123.2(8) 8_665 . ?
N7 C26 C27 120.2(7) . . ?
C28 C27 C26 118.2(9) . . ?
C27 C28 C29 118.7(9) . . ?
C27 C28 C33 118.8(9) . . ?
C29 C28 C33 122.4(9) . . ?
C30 C29 C28 120.0(9) . . ?
C29 C30 N7 123.6(9) . . ?
C23 C31 C32' 112.5(13) . . ?
C23 C31 C32 100(2) . . ?
C32' C31 C32 54(2) . . ?
C34 C33 C28 118.4(15) . . ?
O1S C1S C2S 128.9(8) . 2_775 ?
O1S C1S C2S 128.9(8) . . ?
C2S C1S C2S 102.2(16) 2_775 . ?

loop_
_geom_bond_atom_site_label_1
_geom_bond_atom_site_label_2
_geom_bond_distance
_geom_bond_site_symmetry_2
_geom_bond_publ_flag
Co1 N7 2.002(7) . ?
Co1 N1 2.010(6) . ?
Co1 N5 2.018(6) . ?
Co1 N3 2.023(6) . ?
Co1 Co2 2.3523(11) . ?
Co1 Cl1 2.425(2) . ?
Co2 N2 1.896(8) . ?
Co2 N6 1.901(6) . ?
Co2 N6 1.901(6) 8_665 ?
Co2 N4 1.903(8) . ?
Co2 Co1 2.3523(11) 8_665 ?
N1 C1 1.349(10) . ?
N1 C5 1.379(9) . ?
N2 C5 1.360(8) . ?
N2 C5 1.360(8) 8_665 ?
N3 C11 1.341(11) . ?
N3 C15 1.380(10) . ?
N4 C15 1.349(8) 8_665 ?
N4 C15 1.349(8) . ?
N5 C21 1.355(11) . ?
N5 C25 1.361(9) . ?
N6 C25 1.331(9) . ?
N6 C26 1.359(10) 8_665 ?
N7 C30 1.357(10) . ?
N7 C26 1.363(11) . ?
C1 C2 1.361(13) . ?
C2 C3 1.357(13) . ?
C3 C4 1.443(12) . ?
C3 C6' 1.462(5) . ?
C3 C6 1.508(17) . ?
C4 C5 1.361(11) . ?
C6 C7 1.505(5) . ?
C6' C7' 1.489(5) . ?
C11 C12 1.387(13) . ?
C12 C13 1.414(14) . ?
C13 C14 1.322(13) . ?
C13 C16' 1.49(3) . ?
C13 C16 1.55(2) . ?
C14 C15 1.424(12) . ?
C16 C17 1.508(5) . ?
C16' C17' 1.509(5) . ?
C21 C22 1.380(12) . ?
C22 C23 1.391(12) . ?
C23 C24 1.418(12) . ?
C23 C31 1.443(14) . ?
C24 C25 1.425(10) . ?
C26 N6 1.359(10) 8_665 ?
C26 C27 1.460(12) . ?
C27 C28 1.386(14) . ?
C28 C29 1.426(14) . ?
C28 C33 1.537(15) . ?
C29 C30 1.331(13) . ?
C31 C32' 1.504(5) . ?
C31 C32 1.512(5) . ?
C33 C34 1.44(2) . ?
C2S C1S 1.354(9) . ?
C1S O1S 1.249(5) . ?
C1S C2S 1.354(9) 2_775 ?
